data_7053787
loop_
_publ_author_name
'Kimoto, Atsushi'
'Niitsu, Shimpei'
'Iwahori, Fumiyasu'
'Abe, Jiro'

_publ_section_title
;
 Formation of hexaarylbiimidazole heterodimers via the cross recombination
 of two lophyl radicals
;
_journal_issue 6
_journal_name_full 'New Journal of Chemistry'
_journal_page_first 1339
_journal_paper_doi 10.1039/b823277f
_journal_volume 33
_journal_year 2009
_chemical_formula_sum 'C42 H26 Cl4 N4'
_chemical_formula_weight 728.47
_chemical_name_systematic
;
?
;
_space_group_IT_number 61
_symmetry_cell_setting orthorhombic
_symmetry_space_group_name_Hall '-P 2ac 2ab'
_symmetry_space_group_name_H-M 'P b c a'
_atom_sites_solution_hydrogens geom
_atom_sites_solution_primary direct
_atom_sites_solution_secondary difmap
_audit_creation_method SHELXL-97
_cell_angle_alpha 90.00
_cell_angle_beta 90.00
_cell_angle_gamma 90.00
_cell_formula_units_Z 8
_cell_length_a 16.1217(4)
_cell_length_b 12.4587(3)
_cell_length_c 34.4958(10)
_cell_measurement_reflns_used 4967
_cell_measurement_temperature 103
_cell_measurement_theta_max 20.65
_cell_measurement_theta_min 2.38
_cell_volume 6928.7(3)
_computing_cell_refinement 'Bruker SMART'
_computing_data_collection 'Bruker SMART'
_computing_data_reduction 'Bruker SAINT'
_computing_molecular_graphics 'Bruker SHELXTL'
_computing_publication_material 'Bruker SHELXTL'
_computing_structure_refinement 'SHELXL-97 (Sheldrick, 1997)'
_computing_structure_solution 'SHELXS-97 (Sheldrick, 1990)'
_diffrn_ambient_temperature 103
_diffrn_detector_area_resol_mean 8.333
_diffrn_measured_fraction_theta_full 1.000
_diffrn_measured_fraction_theta_max 1.000
_diffrn_measurement_device_type 'CCD area detector'
_diffrn_measurement_method 'phi and omega scans'
_diffrn_radiation_monochromator graphite
_diffrn_radiation_source 'fine-focus sealed tube'
_diffrn_radiation_type MoK\a
_diffrn_radiation_wavelength 0.71073
_diffrn_reflns_av_R_equivalents 0.1090
_diffrn_reflns_av_sigmaI/netI 0.0780
_diffrn_reflns_limit_h_max 19
_diffrn_reflns_limit_h_min -19
_diffrn_reflns_limit_k_max 14
_diffrn_reflns_limit_k_min -14
_diffrn_reflns_limit_l_max 37
_diffrn_reflns_limit_l_min -41
_diffrn_reflns_number 53043
_diffrn_reflns_theta_full 25.34
_diffrn_reflns_theta_max 25.34
_diffrn_reflns_theta_min 1.18
_exptl_absorpt_coefficient_mu 0.380
_exptl_absorpt_correction_T_max 0.9813
_exptl_absorpt_correction_T_min 0.8946
_exptl_absorpt_correction_type empirical
_exptl_absorpt_process_details 'SADABS Sheldrick 1996'
_exptl_crystal_colour yellow
_exptl_crystal_density_diffrn 1.397
_exptl_crystal_density_method 'not measured'
_exptl_crystal_description needle
_exptl_crystal_F_000 2992
_exptl_crystal_size_max 0.30
_exptl_crystal_size_mid 0.20
_exptl_crystal_size_min 0.05
_refine_diff_density_max 0.937
_refine_diff_density_min -1.352
_refine_diff_density_rms 0.098
_refine_ls_extinction_method none
_refine_ls_goodness_of_fit_ref 1.012
_refine_ls_hydrogen_treatment 'no refined H'
_refine_ls_matrix_type full
_refine_ls_number_parameters 451
_refine_ls_number_reflns 6337
_refine_ls_number_restraints 318
_refine_ls_restrained_S_all 1.050
_refine_ls_R_factor_all 0.1329
_refine_ls_R_factor_gt 0.0708
_refine_ls_shift/su_max 0.015
_refine_ls_shift/su_mean 0.003
_refine_ls_structure_factor_coef Fsqd
_refine_ls_weighting_details 'calc w=1/[\s^2^(Fo^2^)+(0.0654P)^2^+34.2408P] where P=(Fo^2^+2Fc^2^)/3'
_refine_ls_weighting_scheme calc
_refine_ls_wR_factor_gt 0.1555
_refine_ls_wR_factor_ref 0.1922
_reflns_number_gt 3821
_reflns_number_total 6337
_reflns_threshold_expression >2sigma(I)
_cod_data_source_file b823277fsup1.cif
_cod_data_source_block prepared
_cod_depositor_comments
;
The following automatic conversions were performed:

'_symmetry_cell_setting' value 'Orthorhombic' changed to
'orthorhombic' according to
/home/saulius/struct/CIF-dictionaries/cif_core.dic dictionary named
'cif_core.dic' version 2.4.2 from 2011-04-26.

Automatic conversion script
Id: cif_fix_values 1891 2012-01-12 08:04:46Z andrius 
;
_cod_original_sg_symbol_H-M Pbca
_cod_database_code 7053787

loop_
_symmetry_equiv_pos_as_xyz
'x, y, z'
'-x+1/2, -y, z+1/2'
'-x, y+1/2, -z+1/2'
'x+1/2, -y+1/2, -z'
'-x, -y, -z'
'x-1/2, y, -z-1/2'
'x, -y-1/2, z-1/2'
'-x-1/2, y-1/2, z'

loop_
_atom_site_label
_atom_site_type_symbol
_atom_site_fract_x
_atom_site_fract_y
_atom_site_fract_z
_atom_site_U_iso_or_equiv
_atom_site_adp_type
_atom_site_occupancy
_atom_site_symmetry_multiplicity
_atom_site_calc_flag
_atom_site_refinement_flags
Cl1 Cl 0.13797(8) -0.00092(10) 0.38002(4) 0.0234(3) Uani 1 1 d .
Cl2 Cl 0.23754(9) -0.10274(11) 0.31229(4) 0.0342(4) Uani 1 1 d .
Cl3 Cl 0.18365(9) 0.24338(12) 0.22378(4) 0.0340(4) Uani 1 1 d .
Cl4 Cl -0.07046(12) 0.37393(14) 0.43989(5) 0.0510(5) Uani 1 1 d .
N2 N -0.0030(3) 0.1674(3) 0.37772(12) 0.0219(5) Uani 1 1 d U
N3 N 0.1275(2) 0.2401(3) 0.39778(12) 0.0191(5) Uani 1 1 d U
N4 N 0.0433(2) 0.3381(3) 0.35356(12) 0.0185(5) Uani 1 1 d U
C1 C -0.0522(3) 0.1060(4) 0.31039(16) 0.0260(5) Uani 1 1 d U
C2 C 0.1351(3) 0.3413(4) 0.40451(14) 0.0204(5) Uani 1 1 d U
C3 C -0.1058(3) 0.0519(4) 0.37750(15) 0.0242(5) Uani 1 1 d U
C4 C 0.1866(3) 0.3786(4) 0.43729(15) 0.0237(5) Uani 1 1 d U
N1 N -0.0881(3) 0.0752(4) 0.41593(12) 0.0247(5) Uani 1 1 d U
C5 C 0.1168(3) 0.1725(4) 0.33232(15) 0.0193(5) Uani 1 1 d U
C6 C 0.0803(3) 0.4032(4) 0.37656(14) 0.0198(5) Uani 1 1 d U
C7 C 0.1131(3) 0.7031(4) 0.37244(15) 0.0250(6) Uani 1 1 d U
H7 H 0.1571 0.7538 0.3735 0.030 Uiso 1 1 calc R
C8 C 0.0659(3) 0.5203(4) 0.37440(15) 0.0216(5) Uani 1 1 d U
C9 C -0.0676(3) 0.1967(5) 0.28785(16) 0.0278(6) Uani 1 1 d U
H9 H -0.0764 0.2640 0.3002 0.033 Uiso 1 1 calc R
C10 C -0.0152(3) 0.5564(4) 0.36907(15) 0.0232(6) Uani 1 1 d U
H10 H -0.0595 0.5063 0.3677 0.028 Uiso 1 1 calc R
C11 C 0.1274(3) 0.2245(4) 0.29707(14) 0.0199(6) Uani 1 1 d U
H11 H 0.1041 0.2938 0.2933 0.024 Uiso 1 1 calc R
C12 C 0.1949(3) 0.0236(4) 0.30704(15) 0.0206(6) Uani 1 1 d U
C13 C 0.0700(3) 0.2298(4) 0.36519(15) 0.0194(4) Uani 1 1 d U
C14 C -0.0269(3) 0.1454(4) 0.41541(16) 0.0257(5) Uani 1 1 d U
C15 C -0.0704(3) 0.1903(5) 0.24796(16) 0.0302(6) Uani 1 1 d U
H15 H -0.0817 0.2527 0.2330 0.036 Uiso 1 1 calc R
C16 C -0.0544(3) 0.1075(4) 0.35324(15) 0.0234(5) Uani 1 1 d U
C17 C -0.1736(3) -0.0236(4) 0.36881(15) 0.0260(5) Uani 1 1 d U
C18 C 0.0329(3) 0.7387(4) 0.36758(15) 0.0257(6) Uani 1 1 d U
H18 H 0.0218 0.8133 0.3654 0.031 Uiso 1 1 calc R
C19 C 0.1509(3) 0.0704(4) 0.33728(15) 0.0197(6) Uani 1 1 d U
C20 C -0.1829(3) -0.1150(4) 0.39182(16) 0.0281(6) Uani 1 1 d U
H20 H -0.1443 -0.1287 0.4121 0.034 Uiso 1 1 calc R
C21 C 0.1714(3) 0.1765(4) 0.26738(15) 0.0209(6) Uani 1 1 d U
C22 C -0.0112(4) 0.2864(5) 0.46699(17) 0.0336(6) Uani 1 1 d U
C23 C 0.2062(3) 0.0753(4) 0.27236(15) 0.0212(6) Uani 1 1 d U
H23 H 0.2371 0.0426 0.2521 0.025 Uiso 1 1 calc R
C24 C -0.0403(3) 0.0037(5) 0.25138(16) 0.0312(6) Uani 1 1 d U
H24 H -0.0297 -0.0625 0.2386 0.037 Uiso 1 1 calc R
C25 C -0.3036(3) -0.1659(5) 0.35661(16) 0.0300(7) Uani 1 1 d U
H25 H -0.3486 -0.2138 0.3526 0.036 Uiso 1 1 calc R
C26 C 0.1306(3) 0.5943(4) 0.37583(15) 0.0233(6) Uani 1 1 d U
H26 H 0.1862 0.5705 0.3791 0.028 Uiso 1 1 calc R
C27 C -0.2306(3) -0.0049(5) 0.33905(16) 0.0272(6) Uani 1 1 d U
H27 H -0.2251 0.0566 0.3229 0.033 Uiso 1 1 calc R
C28 C -0.0314(3) 0.6658(4) 0.36580(15) 0.0249(6) Uani 1 1 d U
H28 H -0.0867 0.6903 0.3623 0.030 Uiso 1 1 calc R
C29 C -0.0569(3) 0.0937(5) 0.22976(17) 0.0315(7) Uani 1 1 d U
H29 H -0.0590 0.0893 0.2023 0.038 Uiso 1 1 calc R
C30 C 0.2928(4) 0.3341(5) 0.48397(16) 0.0291(6) Uani 1 1 d U
H30 H 0.3344 0.2864 0.4931 0.035 Uiso 1 1 calc R
C31 C 0.0072(4) 0.1868(5) 0.45254(16) 0.0318(6) Uani 1 1 d U
C32 C -0.2952(3) -0.0768(4) 0.33318(16) 0.0290(6) Uani 1 1 d U
H32 H -0.3340 -0.0646 0.3129 0.035 Uiso 1 1 calc R
C33 C 0.2478(3) 0.3086(4) 0.45117(15) 0.0269(6) Uani 1 1 d U
H33 H 0.2585 0.2432 0.4379 0.032 Uiso 1 1 calc R
C34 C 0.2774(3) 0.4296(4) 0.50367(16) 0.0294(6) Uani 1 1 d U
H34 H 0.3081 0.4469 0.5263 0.035 Uiso 1 1 calc R
C35 C 0.2173(3) 0.4989(5) 0.49006(16) 0.0280(6) Uani 1 1 d U
H35 H 0.2066 0.5641 0.5035 0.034 Uiso 1 1 calc R
C36 C 0.1725(3) 0.4742(4) 0.45699(15) 0.0257(6) Uani 1 1 d U
H36 H 0.1317 0.5229 0.4477 0.031 Uiso 1 1 calc R
C37 C -0.0387(3) 0.0080(5) 0.29185(16) 0.0288(6) Uani 1 1 d U
H37 H -0.0286 -0.0550 0.3066 0.035 Uiso 1 1 calc R
C38 C -0.2476(3) -0.1858(5) 0.38554(16) 0.0299(6) Uani 1 1 d U
H38 H -0.2531 -0.2481 0.4012 0.036 Uiso 1 1 calc R
C39 C 0.0595(4) 0.2511(5) 0.52521(18) 0.0391(7) Uani 1 1 d U
H39 H 0.0781 0.2733 0.5501 0.047 Uiso 1 1 calc R
C40 C 0.0150(4) 0.3198(5) 0.50348(17) 0.0363(7) Uani 1 1 d U
H40 H 0.0019 0.3894 0.5128 0.044 Uiso 1 1 calc R
C41 C 0.0789(4) 0.1486(5) 0.51234(18) 0.0398(7) Uani 1 1 d U
H41 H 0.1102 0.1024 0.5287 0.048 Uiso 1 1 calc R
C42 C 0.0539(4) 0.1121(5) 0.47651(17) 0.0368(7) Uani 1 1 d U
H42 H 0.0665 0.0416 0.4679 0.044 Uiso 1 1 calc R

loop_
_atom_site_aniso_label
_atom_site_aniso_U_11
_atom_site_aniso_U_22
_atom_site_aniso_U_33
_atom_site_aniso_U_23
_atom_site_aniso_U_13
_atom_site_aniso_U_12
Cl1 0.0268(7) 0.0170(6) 0.0264(7) 0.0043(5) -0.0014(6) 0.0008(5)
Cl2 0.0362(8) 0.0246(7) 0.0418(9) -0.0054(6) 0.0007(7) 0.0128(6)
Cl3 0.0420(8) 0.0398(8) 0.0203(7) 0.0033(6) 0.0112(6) 0.0028(7)
Cl4 0.0706(12) 0.0524(11) 0.0301(9) -0.0020(8) 0.0018(8) 0.0306(9)
N2 0.0215(8) 0.0252(9) 0.0191(8) -0.0010(8) 0.0002(8) -0.0026(8)
N3 0.0187(9) 0.0208(9) 0.0177(10) 0.0005(9) -0.0012(9) -0.0013(9)
N4 0.0183(10) 0.0198(9) 0.0174(10) -0.0003(9) -0.0003(9) -0.0005(9)
C1 0.0235(10) 0.0324(10) 0.0221(10) -0.0018(9) 0.0007(10) -0.0048(10)
C2 0.0205(9) 0.0218(9) 0.0189(9) 0.0001(8) -0.0014(8) -0.0013(8)
C3 0.0228(9) 0.0280(9) 0.0218(9) -0.0006(9) 0.0011(9) -0.0034(8)
C4 0.0243(10) 0.0251(10) 0.0217(10) 0.0003(9) -0.0034(9) -0.0029(9)
N1 0.0248(10) 0.0282(10) 0.0212(10) -0.0004(9) 0.0011(9) -0.0028(9)
C5 0.0178(9) 0.0208(10) 0.0193(10) -0.0014(9) -0.0014(9) -0.0018(9)
C6 0.0203(9) 0.0206(9) 0.0185(9) -0.0003(8) -0.0004(8) -0.0003(8)
C7 0.0286(12) 0.0220(12) 0.0245(12) -0.0008(11) -0.0018(11) -0.0003(11)
C8 0.0236(10) 0.0207(10) 0.0206(10) -0.0007(9) -0.0009(9) 0.0003(9)
C9 0.0251(12) 0.0353(12) 0.0230(12) -0.0009(11) 0.0003(11) -0.0047(11)
C10 0.0253(12) 0.0218(11) 0.0226(12) -0.0011(11) -0.0013(11) 0.0013(10)
C11 0.0181(11) 0.0213(11) 0.0201(11) -0.0017(10) -0.0009(10) -0.0017(10)
C12 0.0185(12) 0.0217(12) 0.0214(12) -0.0022(11) -0.0011(11) -0.0013(11)
C13 0.0188(8) 0.0213(8) 0.0181(8) -0.0004(7) -0.0008(7) -0.0016(7)
C14 0.0266(9) 0.0293(9) 0.0211(9) -0.0014(9) 0.0004(9) -0.0020(9)
C15 0.0274(12) 0.0389(13) 0.0243(12) -0.0007(12) -0.0001(12) -0.0055(12)
C16 0.0219(9) 0.0278(9) 0.0206(9) -0.0011(8) 0.0006(8) -0.0035(8)
C17 0.0237(10) 0.0297(10) 0.0246(11) -0.0006(10) 0.0019(9) -0.0040(9)
C18 0.0292(12) 0.0224(12) 0.0254(13) -0.0011(11) -0.0020(12) 0.0011(11)
C19 0.0180(11) 0.0210(11) 0.0202(11) -0.0016(10) -0.0015(10) -0.0016(10)
C20 0.0255(12) 0.0312(12) 0.0276(12) 0.0003(11) 0.0017(11) -0.0051(11)
C21 0.0191(12) 0.0226(12) 0.0209(12) -0.0020(11) -0.0002(11) -0.0018(11)
C22 0.0367(13) 0.0382(13) 0.0258(12) -0.0031(11) -0.0002(12) -0.0010(12)
C23 0.0192(12) 0.0230(12) 0.0215(12) -0.0029(11) 0.0000(11) -0.0011(11)
C24 0.0292(13) 0.0390(13) 0.0255(13) -0.0035(12) 0.0008(12) -0.0061(12)
C25 0.0271(13) 0.0336(13) 0.0293(13) -0.0008(12) 0.0027(12) -0.0069(12)
C26 0.0261(12) 0.0212(11) 0.0226(12) -0.0006(11) -0.0015(11) -0.0001(10)
C27 0.0246(12) 0.0314(12) 0.0257(12) -0.0009(11) 0.0027(11) -0.0045(11)
C28 0.0273(12) 0.0229(12) 0.0246(12) -0.0012(11) -0.0017(11) 0.0022(11)
C29 0.0290(13) 0.0406(13) 0.0250(13) -0.0025(12) 0.0000(12) -0.0066(12)
C30 0.0302(13) 0.0306(13) 0.0266(13) 0.0006(11) -0.0068(12) -0.0034(12)
C31 0.0346(11) 0.0362(11) 0.0246(11) -0.0031(10) -0.0005(10) -0.0010(10)
C32 0.0260(12) 0.0334(13) 0.0276(13) -0.0013(12) 0.0025(12) -0.0057(12)
C33 0.0277(12) 0.0281(12) 0.0247(12) 0.0004(11) -0.0054(11) -0.0028(11)
C34 0.0309(13) 0.0310(13) 0.0263(13) -0.0002(12) -0.0063(12) -0.0049(12)
C35 0.0298(13) 0.0291(13) 0.0252(13) -0.0005(11) -0.0049(11) -0.0049(12)
C36 0.0269(12) 0.0269(12) 0.0233(12) -0.0002(11) -0.0037(11) -0.0038(11)
C37 0.0267(12) 0.0357(12) 0.0241(12) -0.0026(11) 0.0008(11) -0.0056(11)
C38 0.0274(12) 0.0327(13) 0.0296(13) 0.0003(12) 0.0022(12) -0.0066(12)
C39 0.0440(14) 0.0440(14) 0.0294(13) -0.0052(12) -0.0026(12) 0.0016(13)
C40 0.0402(14) 0.0412(14) 0.0274(13) -0.0042(12) -0.0012(12) -0.0005(13)
C41 0.0450(14) 0.0446(14) 0.0298(13) -0.0050(12) -0.0033(12) 0.0028(13)
C42 0.0414(13) 0.0417(13) 0.0274(12) -0.0050(11) -0.0023(12) 0.0010(12)

loop_
_atom_type_symbol
_atom_type_description
_atom_type_scat_dispersion_real
_atom_type_scat_dispersion_imag
_atom_type_scat_source
C C 0.0033 0.0016 'International Tables Vol C Tables 4.2.6.8 and 6.1.1.4'
H H 0.0000 0.0000 'International Tables Vol C Tables 4.2.6.8 and 6.1.1.4'
N N 0.0061 0.0033 'International Tables Vol C Tables 4.2.6.8 and 6.1.1.4'
Cl Cl 0.1484 0.1585 'International Tables Vol C Tables 4.2.6.8 and 6.1.1.4'

loop_
_geom_angle_atom_site_label_1
_geom_angle_atom_site_label_2
_geom_angle_atom_site_label_3
_geom_angle
C14 N2 C16 107.2(4)
C14 N2 C13 127.1(4)
C16 N2 C13 125.2(4)
C2 N3 C13 106.5(4)
C6 N4 C13 106.0(4)
C9 C1 C37 118.8(5)
C9 C1 C16 122.9(5)
C37 C1 C16 118.3(5)
N3 C2 C4 120.0(5)
N3 C2 C6 109.1(4)
C4 C2 C6 130.8(5)
C16 C3 N1 110.8(5)
C16 C3 C17 130.5(5)
N1 C3 C17 118.7(5)
C36 C4 C33 118.8(5)
C36 C4 C2 123.5(5)
C33 C4 C2 117.5(5)
C14 N1 C3 106.2(4)
C11 C5 C19 118.9(5)
C11 C5 C13 119.3(4)
C19 C5 C13 121.7(4)
N4 C6 C8 121.3(5)
N4 C6 C2 110.0(4)
C8 C6 C2 128.6(4)
C18 C7 C26 121.0(5)
C18 C7 H7 119.5
C26 C7 H7 119.5
C26 C8 C10 119.6(5)
C26 C8 C6 122.2(5)
C10 C8 C6 118.2(5)
C15 C9 C1 121.0(5)
C15 C9 H9 119.5
C1 C9 H9 119.5
C8 C10 C28 120.2(5)
C8 C10 H10 119.9
C28 C10 H10 119.9
C21 C11 C5 120.7(5)
C21 C11 H11 119.6
C5 C11 H11 119.6
C23 C12 C19 121.7(5)
C23 C12 Cl2 117.8(4)
C19 C12 Cl2 120.5(4)
N3 C13 N4 108.3(4)
N3 C13 N2 109.0(4)
N4 C13 N2 109.3(4)
N3 C13 C5 107.2(4)
N4 C13 C5 111.6(4)
N2 C13 C5 111.3(4)
N1 C14 N2 110.7(5)
N1 C14 C31 119.7(5)
N2 C14 C31 129.6(5)
C29 C15 C9 120.1(6)
C29 C15 H15 120.0
C9 C15 H15 120.0
C3 C16 N2 105.1(4)
C3 C16 C1 128.3(5)
N2 C16 C1 126.6(5)
C27 C17 C20 118.9(5)
C27 C17 C3 122.0(5)
C20 C17 C3 119.0(5)
C7 C18 C28 120.0(5)
C7 C18 H18 120.0
C28 C18 H18 120.0
C12 C19 C5 119.4(5)
C12 C19 Cl1 119.0(4)
C5 C19 Cl1 121.6(4)
C38 C20 C17 120.8(5)
C38 C20 H20 119.6
C17 C20 H20 119.6
C11 C21 C23 120.5(5)
C11 C21 Cl3 119.6(4)
C23 C21 Cl3 119.9(4)
C31 C22 C40 122.2(6)
C31 C22 Cl4 119.7(5)
C40 C22 Cl4 118.0(5)
C12 C23 C21 118.7(5)
C12 C23 H23 120.6
C21 C23 H23 120.6
C29 C24 C37 120.9(6)
C29 C24 H24 119.5
C37 C24 H24 119.5
C38 C25 C32 120.6(5)
C38 C25 H25 119.7
C32 C25 H25 119.7
C7 C26 C8 119.3(5)
C7 C26 H26 120.3
C8 C26 H26 120.3
C32 C27 C17 119.5(5)
C32 C27 H27 120.2
C17 C27 H27 120.2
C18 C28 C10 120.0(5)
C18 C28 H28 120.0
C10 C28 H28 120.0
C15 C29 C24 119.9(5)
C15 C29 H29 120.1
C24 C29 H29 120.1
C33 C30 C34 120.2(5)
C33 C30 H30 119.9
C34 C30 H30 119.9
C22 C31 C42 119.0(5)
C22 C31 C14 123.2(5)
C42 C31 C14 117.3(5)
C25 C32 C27 120.4(5)
C25 C32 H32 119.8
C27 C32 H32 119.8
C30 C33 C4 120.5(5)
C30 C33 H33 119.8
C4 C33 H33 119.8
C35 C34 C30 119.6(5)
C35 C34 H34 120.2
C30 C34 H34 120.2
C34 C35 C36 120.5(5)
C34 C35 H35 119.8
C36 C35 H35 119.8
C35 C36 C4 120.5(5)
C35 C36 H36 119.7
C4 C36 H36 119.7
C24 C37 C1 119.3(6)
C24 C37 H37 120.3
C1 C37 H37 120.3
C25 C38 C20 119.7(5)
C25 C38 H38 120.1
C20 C38 H38 120.1
C40 C39 C41 121.8(6)
C40 C39 H39 119.1
C41 C39 H39 119.1
C39 C40 C22 118.5(6)
C39 C40 H40 120.8
C22 C40 H40 120.8
C42 C41 C39 121.7(6)
C42 C41 H41 119.2
C39 C41 H41 119.2
C41 C42 C31 116.8(6)
C41 C42 H42 121.6
C31 C42 H42 121.6

loop_
_geom_bond_atom_site_label_1
_geom_bond_atom_site_label_2
_geom_bond_distance
Cl1 C19 1.734(5)
Cl2 C12 1.727(5)
Cl3 C21 1.730(5)
Cl4 C22 1.725(6)
N2 C14 1.384(7)
N2 C16 1.399(6)
N2 C13 1.474(6)
N3 C2 1.288(6)
N3 C13 1.463(6)
N4 C6 1.282(6)
N4 C13 1.472(6)
C1 C9 1.394(8)
C1 C37 1.395(8)
C1 C16 1.479(7)
C2 C4 1.478(7)
C2 C6 1.519(7)
C3 C16 1.367(7)
C3 N1 1.386(7)
C3 C17 1.473(7)
C4 C36 1.390(7)
C4 C33 1.402(7)
N1 C14 1.318(7)
C5 C11 1.388(7)
C5 C19 1.397(7)
C5 C13 1.538(7)
C6 C8 1.479(7)
C7 C18 1.377(7)
C7 C26 1.390(7)
C7 H7 0.9500
C8 C26 1.393(7)
C8 C10 1.394(7)
C9 C15 1.379(8)
C9 H9 0.9500
C10 C28 1.392(7)
C10 H10 0.9500
C11 C21 1.382(7)
C11 H11 0.9500
C12 C23 1.371(7)
C12 C19 1.389(7)
C14 C31 1.487(8)
C15 C29 1.374(8)
C15 H15 0.9500
C17 C27 1.397(7)
C17 C20 1.396(8)
C18 C28 1.378(7)
C18 H18 0.9500
C20 C38 1.383(8)
C20 H20 0.9500
C21 C23 1.390(7)
C22 C31 1.370(8)
C22 C40 1.391(8)
C23 H23 0.9500
C24 C29 1.374(8)
C24 C37 1.397(8)
C24 H24 0.9500
C25 C38 1.369(8)
C25 C32 1.379(8)
C25 H25 0.9500
C26 H26 0.9500
C27 C32 1.390(7)
C27 H27 0.9500
C28 H28 0.9500
C29 H29 0.9500
C30 C33 1.381(7)
C30 C34 1.392(8)
C30 H30 0.9500
C31 C42 1.454(8)
C32 H32 0.9500
C33 H33 0.9500
C34 C35 1.380(8)
C34 H34 0.9500
C35 C36 1.385(7)
C35 H35 0.9500
C36 H36 0.9500
C37 H37 0.9500
C38 H38 0.9500
C39 C40 1.344(8)
C39 C41 1.387(8)
C39 H39 0.9500
C40 H40 0.9500
C41 C42 1.377(8)
C41 H41 0.9500
C42 H42 0.9500
